data_4078412
loop_
_publ_author_name
'Roberts, Courtney C.'
'Barnett, Brandon R.'
'Green, David B.'
'Fritsch, Joseph M.'

_publ_section_title
;
 Synthesis and Structures of Tridentate Ketoiminate Zinc Complexes That
 Act Asl-Lactide Ring-Opening Polymerization Catalysts
;
_journal_issue 11
_journal_name_full Organometallics
_journal_page_first 4133
_journal_paper_doi 10.1021/om200865w
_journal_volume 31
_journal_year 2012
_chemical_formula_moiety 'C26 H35 N3 O Si2 Zn'
_chemical_formula_sum 'C26 H35 N3 O Si2 Zn'
_chemical_formula_weight 527.12
_chemical_name_systematic
; 
 ? 
;
_space_group_IT_number 14
_symmetry_cell_setting monoclinic
_symmetry_space_group_name_Hall '-P 2yn'
_symmetry_space_group_name_H-M 'P 1 21/n 1'
_atom_sites_solution_hydrogens geom
_atom_sites_solution_primary direct
_atom_sites_solution_secondary difmap
_audit_creation_method SHELXL-97
_cell_angle_alpha 90.00
_cell_angle_beta 90.137(2)
_cell_angle_gamma 90.00
_cell_formula_units_Z 4
_cell_length_a 10.6003(14)
_cell_length_b 15.617(2)
_cell_length_c 16.348(2)
_cell_measurement_reflns_used 9505
_cell_measurement_temperature 100(2)
_cell_measurement_theta_max 30.62
_cell_measurement_theta_min 3.84
_cell_volume 2706.3(6)
_computing_cell_refinement 'Bruker SAINT'
_computing_data_collection 'Bruker APEX2'
_computing_data_reduction 'Bruker SAINT'
_computing_molecular_graphics 'Bruker SHELXTL'
_computing_publication_material 'Bruker SHELXTL'
_computing_structure_refinement 'SHELXL-97 (Sheldrick, 2008)'
_computing_structure_solution 'SHELXS-97 (Sheldrick, 2008)'
_diffrn_ambient_temperature 100(2)
_diffrn_measured_fraction_theta_full 0.998
_diffrn_measured_fraction_theta_max 0.950
_diffrn_measurement_device_type 'Bruker APEX-II CCD'
_diffrn_measurement_method '\f and \w scans'
_diffrn_radiation_monochromator graphite
_diffrn_radiation_source 'fine-focus sealed tube'
_diffrn_radiation_type MoK\a
_diffrn_radiation_wavelength 0.71073
_diffrn_reflns_av_R_equivalents 0.0211
_diffrn_reflns_av_sigmaI/netI 0.0169
_diffrn_reflns_limit_h_max 15
_diffrn_reflns_limit_h_min -15
_diffrn_reflns_limit_k_max 22
_diffrn_reflns_limit_k_min -21
_diffrn_reflns_limit_l_max 23
_diffrn_reflns_limit_l_min -22
_diffrn_reflns_number 37380
_diffrn_reflns_theta_full 28.50
_diffrn_reflns_theta_max 30.78
_diffrn_reflns_theta_min 3.61
_exptl_absorpt_coefficient_mu 1.019
_exptl_absorpt_correction_T_max 0.8222
_exptl_absorpt_correction_T_min 0.7238
_exptl_absorpt_correction_type multi-scan
_exptl_absorpt_process_details 'Sadabs (Bruker)'
_exptl_crystal_colour orange-yellow
_exptl_crystal_density_diffrn 1.294
_exptl_crystal_density_method 'not measured'
_exptl_crystal_description block
_exptl_crystal_F_000 1112
_exptl_crystal_size_max 0.30
_exptl_crystal_size_mid 0.20
_exptl_crystal_size_min 0.20
_refine_diff_density_max 0.407
_refine_diff_density_min -0.261
_refine_diff_density_rms 0.051
_refine_ls_extinction_method none
_refine_ls_goodness_of_fit_ref 1.033
_refine_ls_hydrogen_treatment constr
_refine_ls_matrix_type full
_refine_ls_number_parameters 306
_refine_ls_number_reflns 8038
_refine_ls_number_restraints 0
_refine_ls_restrained_S_all 1.033
_refine_ls_R_factor_all 0.0276
_refine_ls_R_factor_gt 0.0234
_refine_ls_shift/su_max 0.001
_refine_ls_shift/su_mean 0.000
_refine_ls_structure_factor_coef Fsqd
_refine_ls_weighting_details 'calc w=1/[\s^2^(Fo^2^)+(0.0352P)^2^+0.8427P] where P=(Fo^2^+2Fc^2^)/3'
_refine_ls_weighting_scheme calc
_refine_ls_wR_factor_gt 0.0636
_refine_ls_wR_factor_ref 0.0658
_reflns_number_gt 7246
_reflns_number_total 8038
_reflns_threshold_expression >2sigma(I)
_cod_data_source_file om200865w_si_002.cif
_cod_data_source_block 4a
_cod_depositor_comments
;
The following automatic conversions were performed:

'_symmetry_cell_setting' value 'Monoclinic' changed to 'monoclinic'
according to /home/saulius/struct/CIF-dictionaries/cif_core.dic
dictionary named 'cif_core.dic' version 2.4.1 from 2010-06-29.

Automatic conversion script
Id: cif_fix_values 1891 2012-01-12 08:04:46Z andrius 
;
_cod_original_sg_symbol_H-M P2(1)/n
_cod_database_code 4078412

loop_
_symmetry_equiv_pos_as_xyz
'x, y, z'
'-x+1/2, y+1/2, -z+1/2'
'-x, -y, -z'
'x-1/2, -y-1/2, z-1/2'

loop_
_atom_site_label
_atom_site_type_symbol
_atom_site_fract_x
_atom_site_fract_y
_atom_site_fract_z
_atom_site_U_iso_or_equiv
_atom_site_adp_type
_atom_site_occupancy
_atom_site_symmetry_multiplicity
_atom_site_calc_flag
_atom_site_refinement_flags
Zn1 Zn 0.244992(11) 0.146401(7) 0.054980(7) 0.01432(4) Uani 1 1 d .
Si1 Si 0.31552(3) 0.297445(19) -0.068159(18) 0.01669(6) Uani 1 1 d .
Si2 Si 0.37328(3) 0.310219(19) 0.112324(18) 0.01719(6) Uani 1 1 d .
O1 O 0.23029(8) 0.12238(5) 0.17319(5) 0.01943(15) Uani 1 1 d .
N1 N 0.31066(8) 0.02657(6) 0.03171(5) 0.01480(16) Uani 1 1 d .
N2 N 0.09866(8) 0.09952(6) -0.02087(5) 0.01506(16) Uani 1 1 d .
N3 N 0.31922(9) 0.25501(6) 0.02835(5) 0.01697(17) Uani 1 1 d .
C1 C 0.30462(10) 0.06841(7) 0.20804(6) 0.0186(2) Uani 1 1 d .
C2 C 0.37333(10) 0.00361(7) 0.17032(6) 0.01799(19) Uani 1 1 d .
H2 H 0.4338 -0.0253 0.2032 0.022 Uiso 1 1 calc R
C3 C 0.36234(9) -0.02367(7) 0.08780(6) 0.01587(18) Uani 1 1 d .
C4 C 0.26747(9) -0.00056(7) -0.04554(6) 0.01549(18) Uani 1 1 d .
C5 C 0.32812(10) -0.05420(7) -0.09993(7) 0.0187(2) Uani 1 1 d .
H5 H 0.4077 -0.0779 -0.0857 0.022 Uiso 1 1 calc R
C6 C 0.27349(11) -0.07438(8) -0.17650(7) 0.0227(2) Uani 1 1 d .
H6 H 0.3178 -0.1105 -0.2133 0.027 Uiso 1 1 calc R
C7 C 0.15812(11) -0.04281(8) -0.19847(7) 0.0222(2) Uani 1 1 d .
H7 H 0.1212 -0.0588 -0.2492 0.027 Uiso 1 1 calc R
C8 C 0.09386(10) 0.01376(7) -0.14548(7) 0.01804(19) Uani 1 1 d .
C9 C 0.15007(9) 0.03752(7) -0.07014(6) 0.01536(18) Uani 1 1 d .
C10 C -0.02468(10) 0.05067(7) -0.16414(7) 0.0209(2) Uani 1 1 d .
H10 H -0.0683 0.0341 -0.2124 0.025 Uiso 1 1 calc R
C11 C -0.07648(10) 0.10981(8) -0.11313(7) 0.0204(2) Uani 1 1 d .
H11 H -0.1568 0.1336 -0.1253 0.024 Uiso 1 1 calc R
C12 C -0.01046(10) 0.13593(7) -0.04176(7) 0.01682(19) Uani 1 1 d .
C13 C -0.05987(10) 0.20580(7) 0.01022(7) 0.0187(2) Uani 1 1 d .
C14 C -0.13440(11) 0.27055(8) -0.02445(8) 0.0257(2) Uani 1 1 d .
H14 H -0.1541 0.2687 -0.0812 0.031 Uiso 1 1 calc R
C15 C -0.17970(13) 0.33717(9) 0.02316(9) 0.0330(3) Uani 1 1 d .
H15 H -0.2299 0.3808 -0.0011 0.040 Uiso 1 1 calc R
C16 C -0.15201(13) 0.34041(9) 0.10611(10) 0.0328(3) Uani 1 1 d .
H16 H -0.1833 0.3860 0.1387 0.039 Uiso 1 1 calc R
C17 C -0.07828(11) 0.27662(9) 0.14121(8) 0.0276(2) Uani 1 1 d .
H17 H -0.0590 0.2788 0.1980 0.033 Uiso 1 1 calc R
C18 C -0.03246(10) 0.20963(7) 0.09374(7) 0.0212(2) Uani 1 1 d .
H18 H 0.0178 0.1662 0.1183 0.025 Uiso 1 1 calc R
C19 C 0.40684(10) -0.11348(7) 0.06974(7) 0.0205(2) Uani 1 1 d .
H19A H 0.3458 -0.1420 0.0338 0.031 Uiso 1 1 calc R
H19B H 0.4144 -0.1456 0.1210 0.031 Uiso 1 1 calc R
H19C H 0.4892 -0.1112 0.0427 0.031 Uiso 1 1 calc R
C20 C 0.31314(13) 0.07726(8) 0.29991(7) 0.0282(2) Uani 1 1 d .
H20A H 0.3573 0.1305 0.3137 0.042 Uiso 1 1 calc R
H20B H 0.3596 0.0284 0.3226 0.042 Uiso 1 1 calc R
H20C H 0.2280 0.0786 0.3231 0.042 Uiso 1 1 calc R
C21 C 0.24251(11) 0.33177(8) 0.18654(7) 0.0235(2) Uani 1 1 d .
H21A H 0.1727 0.3603 0.1581 0.035 Uiso 1 1 calc R
H21B H 0.2737 0.3687 0.2306 0.035 Uiso 1 1 calc R
H21C H 0.2128 0.2775 0.2097 0.035 Uiso 1 1 calc R
C22 C 0.44524(13) 0.41731(8) 0.08737(8) 0.0293(3) Uani 1 1 d .
H22A H 0.5192 0.4090 0.0524 0.044 Uiso 1 1 calc R
H22B H 0.4709 0.4459 0.1381 0.044 Uiso 1 1 calc R
H22C H 0.3831 0.4528 0.0586 0.044 Uiso 1 1 calc R
C23 C 0.50150(11) 0.25024(8) 0.16691(8) 0.0239(2) Uani 1 1 d .
H23A H 0.4728 0.1919 0.1788 0.036 Uiso 1 1 calc R
H23B H 0.5221 0.2796 0.2182 0.036 Uiso 1 1 calc R
H23C H 0.5767 0.2479 0.1322 0.036 Uiso 1 1 calc R
C24 C 0.47613(11) 0.33492(7) -0.10351(7) 0.0221(2) Uani 1 1 d .
H24A H 0.4867 0.3957 -0.0901 0.033 Uiso 1 1 calc R
H24B H 0.4831 0.3271 -0.1628 0.033 Uiso 1 1 calc R
H24C H 0.5418 0.3014 -0.0760 0.033 Uiso 1 1 calc R
C25 C 0.26204(11) 0.21869(8) -0.14780(7) 0.0223(2) Uani 1 1 d .
H25A H 0.3131 0.1665 -0.1439 0.033 Uiso 1 1 calc R
H25B H 0.2721 0.2439 -0.2023 0.033 Uiso 1 1 calc R
H25C H 0.1731 0.2045 -0.1388 0.033 Uiso 1 1 calc R
C26 C 0.20351(13) 0.39057(9) -0.07649(8) 0.0302(3) Uani 1 1 d .
H26A H 0.1186 0.3721 -0.0609 0.045 Uiso 1 1 calc R
H26B H 0.2022 0.4115 -0.1330 0.045 Uiso 1 1 calc R
H26C H 0.2314 0.4366 -0.0399 0.045 Uiso 1 1 calc R

loop_
_atom_site_aniso_label
_atom_site_aniso_U_11
_atom_site_aniso_U_22
_atom_site_aniso_U_33
_atom_site_aniso_U_23
_atom_site_aniso_U_13
_atom_site_aniso_U_12
Zn1 0.01768(6) 0.01150(6) 0.01378(6) 0.00036(4) 0.00050(4) -0.00122(4)
Si1 0.01995(13) 0.01460(13) 0.01552(13) 0.00263(10) 0.00112(10) -0.00070(10)
Si2 0.02207(13) 0.01277(13) 0.01674(13) -0.00143(10) -0.00021(10) -0.00247(10)
O1 0.0266(4) 0.0155(3) 0.0162(3) 0.0011(3) 0.0022(3) 0.0008(3)
N1 0.0156(4) 0.0135(4) 0.0153(4) -0.0001(3) 0.0003(3) -0.0010(3)
N2 0.0155(4) 0.0144(4) 0.0153(4) 0.0019(3) 0.0019(3) -0.0016(3)
N3 0.0235(4) 0.0124(4) 0.0151(4) 0.0008(3) 0.0002(3) -0.0034(3)
C1 0.0233(5) 0.0164(5) 0.0160(5) 0.0021(4) -0.0005(4) -0.0054(4)
C2 0.0184(4) 0.0173(5) 0.0183(5) 0.0031(4) -0.0024(4) -0.0015(4)
C3 0.0135(4) 0.0147(4) 0.0195(5) 0.0017(4) 0.0016(3) -0.0017(3)
C4 0.0167(4) 0.0137(4) 0.0161(4) 0.0001(4) 0.0007(3) -0.0032(3)
C5 0.0186(4) 0.0175(5) 0.0201(5) -0.0018(4) 0.0016(4) -0.0008(4)
C6 0.0266(5) 0.0219(5) 0.0196(5) -0.0058(4) 0.0031(4) -0.0007(4)
C7 0.0257(5) 0.0233(5) 0.0177(5) -0.0042(4) -0.0013(4) -0.0038(4)
C8 0.0186(4) 0.0179(5) 0.0176(5) 0.0004(4) -0.0006(4) -0.0039(4)
C9 0.0164(4) 0.0145(4) 0.0152(4) 0.0010(4) 0.0018(3) -0.0026(3)
C10 0.0187(5) 0.0243(5) 0.0197(5) 0.0012(4) -0.0031(4) -0.0051(4)
C11 0.0151(4) 0.0248(5) 0.0213(5) 0.0035(4) -0.0015(4) -0.0023(4)
C12 0.0157(4) 0.0173(5) 0.0175(5) 0.0036(4) 0.0023(4) -0.0022(4)
C13 0.0154(4) 0.0181(5) 0.0228(5) 0.0020(4) 0.0030(4) 0.0000(4)
C14 0.0235(5) 0.0235(6) 0.0303(6) 0.0043(5) -0.0015(4) 0.0033(4)
C15 0.0283(6) 0.0254(6) 0.0453(8) 0.0020(6) -0.0010(5) 0.0090(5)
C16 0.0282(6) 0.0275(6) 0.0428(8) -0.0077(6) 0.0080(5) 0.0058(5)
C17 0.0240(5) 0.0306(6) 0.0282(6) -0.0042(5) 0.0068(4) 0.0016(5)
C18 0.0186(5) 0.0226(5) 0.0225(5) 0.0020(4) 0.0044(4) 0.0016(4)
C19 0.0204(5) 0.0165(5) 0.0246(5) 0.0011(4) 0.0018(4) 0.0030(4)
C20 0.0426(7) 0.0251(6) 0.0168(5) 0.0002(4) -0.0020(5) 0.0002(5)
C21 0.0268(5) 0.0207(5) 0.0232(5) -0.0060(4) 0.0015(4) 0.0005(4)
C22 0.0435(7) 0.0187(5) 0.0258(6) -0.0023(5) 0.0005(5) -0.0110(5)
C23 0.0230(5) 0.0233(5) 0.0255(5) -0.0025(4) -0.0036(4) -0.0005(4)
C24 0.0251(5) 0.0183(5) 0.0229(5) 0.0023(4) 0.0032(4) -0.0045(4)
C25 0.0262(5) 0.0252(5) 0.0153(5) 0.0026(4) 0.0004(4) -0.0065(4)
C26 0.0342(6) 0.0272(6) 0.0292(6) 0.0076(5) 0.0019(5) 0.0100(5)

loop_
_atom_type_symbol
_atom_type_description
_atom_type_scat_dispersion_real
_atom_type_scat_dispersion_imag
_atom_type_scat_source
C C 0.0033 0.0016 'International Tables Vol C Tables 4.2.6.8 and 6.1.1.4'
H H 0.0000 0.0000 'International Tables Vol C Tables 4.2.6.8 and 6.1.1.4'
N N 0.0061 0.0033 'International Tables Vol C Tables 4.2.6.8 and 6.1.1.4'
O O 0.0106 0.0060 'International Tables Vol C Tables 4.2.6.8 and 6.1.1.4'
Si Si 0.0817 0.0704 'International Tables Vol C Tables 4.2.6.8 and 6.1.1.4'
Zn Zn 0.2839 1.4301 'International Tables Vol C Tables 4.2.6.8 and 6.1.1.4'

loop_
_geom_angle_atom_site_label_1
_geom_angle_atom_site_label_2
_geom_angle_atom_site_label_3
_geom_angle
N3 Zn1 O1 115.02(4)
N3 Zn1 N1 129.05(4)
O1 Zn1 N1 92.07(3)
N3 Zn1 N2 118.25(4)
O1 Zn1 N2 116.65(3)
N1 Zn1 N2 79.78(3)
N3 Si1 C25 113.06(5)
N3 Si1 C26 112.26(5)
C25 Si1 C26 105.46(6)
N3 Si1 C24 112.50(5)
C25 Si1 C24 105.14(5)
C26 Si1 C24 107.87(6)
N3 Si2 C21 111.19(5)
N3 Si2 C23 111.69(5)
C21 Si2 C23 108.54(6)
N3 Si2 C22 114.02(5)
C21 Si2 C22 106.34(6)
C23 Si2 C22 104.67(6)
C1 O1 Zn1 120.55(7)
C3 N1 C4 125.17(9)
C3 N1 Zn1 123.85(7)
C4 N1 Zn1 109.52(6)
C12 N2 C9 119.73(9)
C12 N2 Zn1 129.62(7)
C9 N2 Zn1 107.25(6)
Si1 N3 Si2 123.30(5)
Si1 N3 Zn1 122.85(5)
Si2 N3 Zn1 113.46(5)
O1 C1 C2 126.95(10)
O1 C1 C20 114.56(10)
C2 C1 C20 118.48(10)
C1 C2 C3 126.70(10)
C1 C2 H2 116.7
C3 C2 H2 116.7
N1 C3 C2 120.87(10)
N1 C3 C19 122.96(10)
C2 C3 C19 116.10(9)
C5 C4 N1 127.52(9)
C5 C4 C9 118.38(9)
N1 C4 C9 113.99(9)
C4 C5 C6 120.99(10)
C4 C5 H5 119.5
C6 C5 H5 119.5
C7 C6 C5 121.13(10)
C7 C6 H6 119.4
C5 C6 H6 119.4
C6 C7 C8 119.81(10)
C6 C7 H7 120.1
C8 C7 H7 120.1
C7 C8 C10 123.48(10)
C7 C8 C9 119.62(10)
C10 C8 C9 116.88(10)
N2 C9 C8 121.88(9)
N2 C9 C4 118.20(9)
C8 C9 C4 119.84(9)
C11 C10 C8 120.25(10)
C11 C10 H10 119.9
C8 C10 H10 119.9
C10 C11 C12 120.00(10)
C10 C11 H11 120.0
C12 C11 H11 120.0
N2 C12 C11 120.94(10)
N2 C12 C13 118.41(9)
C11 C12 C13 120.64(10)
C18 C13 C14 118.69(11)
C18 C13 C12 121.33(10)
C14 C13 C12 119.98(11)
C15 C14 C13 120.67(12)
C15 C14 H14 119.7
C13 C14 H14 119.7
C14 C15 C16 120.23(12)
C14 C15 H15 119.9
C16 C15 H15 119.9
C15 C16 C17 119.66(12)
C15 C16 H16 120.2
C17 C16 H16 120.2
C16 C17 C18 120.39(12)
C16 C17 H17 119.8
C18 C17 H17 119.8
C17 C18 C13 120.37(11)
C17 C18 H18 119.8
C13 C18 H18 119.8
C3 C19 H19A 109.5
C3 C19 H19B 109.5
H19A C19 H19B 109.5
C3 C19 H19C 109.5
H19A C19 H19C 109.5
H19B C19 H19C 109.5
C1 C20 H20A 109.5
C1 C20 H20B 109.5
H20A C20 H20B 109.5
C1 C20 H20C 109.5
H20A C20 H20C 109.5
H20B C20 H20C 109.5
Si2 C21 H21A 109.5
Si2 C21 H21B 109.5
H21A C21 H21B 109.5
Si2 C21 H21C 109.5
H21A C21 H21C 109.5
H21B C21 H21C 109.5
Si2 C22 H22A 109.5
Si2 C22 H22B 109.5
H22A C22 H22B 109.5
Si2 C22 H22C 109.5
H22A C22 H22C 109.5
H22B C22 H22C 109.5
Si2 C23 H23A 109.5
Si2 C23 H23B 109.5
H23A C23 H23B 109.5
Si2 C23 H23C 109.5
H23A C23 H23C 109.5
H23B C23 H23C 109.5
Si1 C24 H24A 109.5
Si1 C24 H24B 109.5
H24A C24 H24B 109.5
Si1 C24 H24C 109.5
H24A C24 H24C 109.5
H24B C24 H24C 109.5
Si1 C25 H25A 109.5
Si1 C25 H25B 109.5
H25A C25 H25B 109.5
Si1 C25 H25C 109.5
H25A C25 H25C 109.5
H25B C25 H25C 109.5
Si1 C26 H26A 109.5
Si1 C26 H26B 109.5
H26A C26 H26B 109.5
Si1 C26 H26C 109.5
H26A C26 H26C 109.5
H26B C26 H26C 109.5

loop_
_geom_bond_atom_site_label_1
_geom_bond_atom_site_label_2
_geom_bond_distance
Zn1 N3 1.9201(9)
Zn1 O1 1.9752(8)
Zn1 N1 2.0329(9)
Zn1 N2 2.1144(9)
Si1 N3 1.7117(9)
Si1 C25 1.8777(12)
Si1 C26 1.8822(13)
Si1 C24 1.8919(12)
Si2 N3 1.7183(9)
Si2 C21 1.8749(12)
Si2 C23 1.8749(12)
Si2 C22 1.8833(12)
O1 C1 1.2858(13)
N1 C3 1.3245(13)
N1 C4 1.4075(13)
N2 C12 1.3327(13)
N2 C9 1.3731(13)
C1 C2 1.3918(15)
C1 C20 1.5108(16)
C2 C3 1.4192(15)
C2 H2 0.9500
C3 C19 1.5091(15)
C4 C5 1.3815(15)
C4 C9 1.4358(14)
C5 C6 1.4136(15)
C5 H5 0.9500
C6 C7 1.3659(16)
C6 H6 0.9500
C7 C8 1.4133(16)
C7 H7 0.9500
C8 C10 1.4150(15)
C8 C9 1.4165(14)
C10 C11 1.3609(17)
C10 H10 0.9500
C11 C12 1.4190(15)
C11 H11 0.9500
C12 C13 1.4796(15)
C13 C18 1.3967(16)
C13 C14 1.4021(15)
C14 C15 1.3859(19)
C14 H14 0.9500
C15 C16 1.388(2)
C15 H15 0.9500
C16 C17 1.3893(19)
C16 H16 0.9500
C17 C18 1.3908(17)
C17 H17 0.9500
C18 H18 0.9500
C19 H19A 0.9800
C19 H19B 0.9800
C19 H19C 0.9800
C20 H20A 0.9800
C20 H20B 0.9800
C20 H20C 0.9800
C21 H21A 0.9800
C21 H21B 0.9800
C21 H21C 0.9800
C22 H22A 0.9800
C22 H22B 0.9800
C22 H22C 0.9800
C23 H23A 0.9800
C23 H23B 0.9800
C23 H23C 0.9800
C24 H24A 0.9800
C24 H24B 0.9800
C24 H24C 0.9800
C25 H25A 0.9800
C25 H25B 0.9800
C25 H25C 0.9800
C26 H26A 0.9800
C26 H26B 0.9800
C26 H26C 0.9800

loop_
_geom_torsion_atom_site_label_1
_geom_torsion_atom_site_label_2
_geom_torsion_atom_site_label_3
_geom_torsion_atom_site_label_4
_geom_torsion
N3 Zn1 O1 C1 -105.87(8)
N1 Zn1 O1 C1 29.57(8)
N2 Zn1 O1 C1 109.17(8)
N3 Zn1 N1 C3 104.39(9)
O1 Zn1 N1 C3 -20.66(8)
N2 Zn1 N1 C3 -137.38(8)
N3 Zn1 N1 C4 -88.78(7)
O1 Zn1 N1 C4 146.17(7)
N2 Zn1 N1 C4 29.45(6)
N3 Zn1 N2 C12 -55.84(10)
O1 Zn1 N2 C12 87.95(9)
N1 Zn1 N2 C12 175.12(9)
N3 Zn1 N2 C9 102.78(7)
O1 Zn1 N2 C9 -113.43(7)
N1 Zn1 N2 C9 -26.27(7)
C25 Si1 N3 Si2 175.98(6)
C26 Si1 N3 Si2 -64.85(8)
C24 Si1 N3 Si2 57.06(8)
C25 Si1 N3 Zn1 -11.61(8)
C26 Si1 N3 Zn1 107.56(7)
C24 Si1 N3 Zn1 -130.53(6)
C21 Si2 N3 Si1 113.70(7)
C23 Si2 N3 Si1 -124.89(7)
C22 Si2 N3 Si1 -6.49(9)
C21 Si2 N3 Zn1 -59.35(7)
C23 Si2 N3 Zn1 62.06(7)
C22 Si2 N3 Zn1 -179.54(6)
O1 Zn1 N3 Si1 -167.90(5)
N1 Zn1 N3 Si1 76.63(7)
N2 Zn1 N3 Si1 -23.53(8)
O1 Zn1 N3 Si2 5.19(7)
N1 Zn1 N3 Si2 -110.28(5)
N2 Zn1 N3 Si2 149.55(4)
Zn1 O1 C1 C2 -20.79(14)
Zn1 O1 C1 C20 160.74(8)
O1 C1 C2 C3 -9.33(18)
C20 C1 C2 C3 169.09(11)
C4 N1 C3 C2 -163.70(9)
Zn1 N1 C3 C2 1.07(13)
C4 N1 C3 C19 13.29(15)
Zn1 N1 C3 C19 178.06(7)
C1 C2 C3 N1 20.01(16)
C1 C2 C3 C19 -157.18(10)
C3 N1 C4 C5 -45.20(16)
Zn1 N1 C4 C5 148.19(9)
C3 N1 C4 C9 138.80(10)
Zn1 N1 C4 C9 -27.82(10)
N1 C4 C5 C6 -178.70(10)
C9 C4 C5 C6 -2.85(16)
C4 C5 C6 C7 -1.24(18)
C5 C6 C7 C8 2.55(18)
C6 C7 C8 C10 178.74(11)
C6 C7 C8 C9 0.29(17)
C12 N2 C9 C8 3.38(15)
Zn1 N2 C9 C8 -157.75(8)
C12 N2 C9 C4 -179.75(9)
Zn1 N2 C9 C4 19.13(11)
C7 C8 C9 N2 172.45(10)
C10 C8 C9 N2 -6.10(15)
C7 C8 C9 C4 -4.37(15)
C10 C8 C9 C4 177.07(9)
C5 C4 C9 N2 -171.34(9)
N1 C4 C9 N2 5.06(13)
C5 C4 C9 C8 5.60(15)
N1 C4 C9 C8 -178.00(9)
C7 C8 C10 C11 -174.82(11)
C9 C8 C10 C11 3.67(16)
C8 C10 C11 C12 1.24(17)
C9 N2 C12 C11 1.87(15)
Zn1 N2 C12 C11 158.23(8)
C9 N2 C12 C13 -176.72(9)
Zn1 N2 C12 C13 -20.36(14)
C10 C11 C12 N2 -4.21(16)
C10 C11 C12 C13 174.35(10)
N2 C12 C13 C18 -28.85(15)
C11 C12 C13 C18 152.56(10)
N2 C12 C13 C14 150.26(10)
C11 C12 C13 C14 -28.34(15)
C18 C13 C14 C15 0.18(17)
C12 C13 C14 C15 -178.95(11)
C13 C14 C15 C16 -0.2(2)
C14 C15 C16 C17 0.2(2)
C15 C16 C17 C18 -0.1(2)
C16 C17 C18 C13 0.12(18)
C14 C13 C18 C17 -0.13(16)
C12 C13 C18 C17 178.99(10)
